data_7158779
loop_
_publ_author_name
'Kuznetsova, E. A.'
'Smolobochkin, A. V.'
'Rizbayeva, T. S.'
'Gazizov, A. S.'
'Voronina, J. K.'
'Lodochnikova, O. A.'
'Gerasimova, D. P.'
'Dobrynin, A. B.'
'Syakaev, V. V.'
'Shurpik, D. N.'
'Stoikov, I. I.'
'Burilov, A. R.'
'Pudovik, M. A.'
'Sinyashin, O. G.'

_publ_section_title
;
 Diastereoselective intramolecular cyclization/Povarov reaction cascade
 for the one-pot synthesis of polycyclic quinolines.
;
_journal_issue 28
_journal_name_full 'Organic &amp; biomolecular chemistry'
_journal_page_first 5515
_journal_page_last 5519
_journal_paper_doi 10.1039/d2ob01031c
_journal_volume 20
_journal_year 2022
_chemical_absolute_configuration ad
_chemical_formula_moiety 'C20 H20 N4 O2, 2(H2 O)'
_chemical_formula_sum 'C20 H24 N4 O4'
_chemical_formula_weight 384.43
_chemical_name_systematic 1-methyl-4-(3-methyl-2-oxo-1-phenylimidazolidin-4-yl)-3-phenyl-1,3-dihydro-2H-imidazol-2-one
_space_group_crystal_system orthorhombic
_space_group_IT_number 33
_space_group_name_Hall 'P 2c -2n'
_space_group_name_H-M_alt 'P n a 21'
_atom_sites_solution_hydrogens mixed
_atom_sites_solution_primary dual
_audit_creation_date 2022-04-05
_audit_creation_method
;
Olex2 1.5
(compiled 2021.12.09 svn.r5202d8cf for OlexSys, GUI svn.r6439)
;
_audit_update_record
;
2022-04-05 deposited with the CCDC.	2022-07-04 downloaded from the CCDC.
;
_cell_angle_alpha 90
_cell_angle_beta 90
_cell_angle_gamma 90
_cell_formula_units_Z 8
_cell_length_a 12.5996(6)
_cell_length_b 7.2670(3)
_cell_length_c 42.5196(18)
_cell_measurement_reflns_used 9113
_cell_measurement_temperature 100.00
_cell_measurement_theta_max 30.01
_cell_measurement_theta_min 2.40
_cell_volume 3893.1(3)
_computing_cell_refinement 'SAINT V8.40A (Bruker, 2019)'
_computing_data_reduction 'SAINT V8.40A (Bruker, 2019)'
_computing_molecular_graphics 'Olex2 1.5 (Dolomanov et al., 2009)'
_computing_publication_material 'Olex2 1.5 (Dolomanov et al., 2009)'
_computing_structure_refinement 'XL  (Sheldrick, 2008)'
_computing_structure_solution 'SHELXT 2014/5 (Sheldrick, 2014)'
_diffrn_ambient_temperature 100.00
_diffrn_measured_fraction_theta_full 0.999
_diffrn_measured_fraction_theta_max 1.000
_diffrn_measurement_device_type 'Bruker APEX-II CCD'
_diffrn_measurement_method '\f and \w scans'
_diffrn_radiation_probe x-ray
_diffrn_radiation_type MoK\a
_diffrn_radiation_wavelength 0.71073
_diffrn_reflns_av_R_equivalents 0.0695
_diffrn_reflns_av_unetI/netI 0.0537
_diffrn_reflns_Laue_measured_fraction_full 0.999
_diffrn_reflns_Laue_measured_fraction_max 1.000
_diffrn_reflns_limit_h_max 16
_diffrn_reflns_limit_h_min -16
_diffrn_reflns_limit_k_max 9
_diffrn_reflns_limit_k_min -9
_diffrn_reflns_limit_l_max 54
_diffrn_reflns_limit_l_min -54
_diffrn_reflns_number 44052
_diffrn_reflns_point_group_measured_fraction_full 0.997
_diffrn_reflns_point_group_measured_fraction_max 0.996
_diffrn_reflns_theta_full 25.242
_diffrn_reflns_theta_max 27.000
_diffrn_reflns_theta_min 1.916
_diffrn_source_current 1.4
_diffrn_source_power 0.07
_diffrn_source_voltage 50.0
_diffrn_standards_number 0
_exptl_absorpt_coefficient_mu 0.093
_exptl_absorpt_correction_T_max 0.7460
_exptl_absorpt_correction_T_min 0.5304
_exptl_absorpt_correction_type numerical
_exptl_absorpt_process_details
;
SADABS-2016/2 (Bruker,2016/2) was used for absorption correction.
wR2(int) was 0.1475 before and 0.0674 after correction.
The Ratio of minimum to maximum transmission is 0.7110.
The \l/2 correction factor is Not present.
;
_exptl_crystal_colour colorless
_exptl_crystal_density_diffrn 1.312
_exptl_crystal_description plank
_exptl_crystal_F_000 1632
_exptl_crystal_size_max 0.59
_exptl_crystal_size_mid 0.473
_exptl_crystal_size_min 0.194
_refine_diff_density_max 0.563
_refine_diff_density_min -0.248
_refine_diff_density_rms 0.065
_refine_ls_abs_structure_details
;
 Flack x determined using 3311 quotients [(I+)-(I-)]/[(I+)+(I-)]
 (Parsons, Flack and Wagner, Acta Cryst. B69 (2013) 249-259).
;
_refine_ls_abs_structure_Flack 0.2(5)
_refine_ls_extinction_method none
_refine_ls_goodness_of_fit_ref 1.098
_refine_ls_hydrogen_treatment constr
_refine_ls_matrix_type full
_refine_ls_number_parameters 521
_refine_ls_number_reflns 8472
_refine_ls_number_restraints 1
_refine_ls_restrained_S_all 1.098
_refine_ls_R_factor_all 0.0615
_refine_ls_R_factor_gt 0.0565
_refine_ls_shift/su_max 0.000
_refine_ls_shift/su_mean 0.000
_refine_ls_structure_factor_coef Fsqd
_refine_ls_weighting_details 'w=1/[\s^2^(Fo^2^)+(0.0593P)^2^+2.8097P] where P=(Fo^2^+2Fc^2^)/3'
_refine_ls_weighting_scheme calc
_refine_ls_wR_factor_gt 0.1406
_refine_ls_wR_factor_ref 0.1443
_reflns_Friedel_coverage 0.965
_reflns_Friedel_fraction_full 0.994
_reflns_Friedel_fraction_max 0.992
_reflns_number_gt 7806
_reflns_number_total 8472
_reflns_threshold_expression 'I > 2\s(I)'
_cod_data_source_file d2ob01031c2.cif
_cod_data_source_block almir2_0m_a
_cod_database_code 7158779
_shelx_shelxl_version_number 2018/3
_shelx_space_group_comment
;
The symmetry employed for this shelxl refinement is uniquely defined
by the following loop, which should always be used as a source of
symmetry information in preference to the above space-group names.
They are only intended as comments.
;
_shelx_estimated_absorpt_t_max 0.982
_shelx_estimated_absorpt_t_min 0.947
_olex2_refinement_description
;
1. Fixed Uiso
 At 1.2 times of:
  All C(H) groups, All C(H,H) groups
 At 1.5 times of:
  All C(H,H,H) groups, All O(H,H) groups
2.a Free rotating group:
 O4(H4A,H4B), O5(H5A,H5B), O3(H3C,H3D), O6(H6C,H6D)
2.b Ternary CH refined with riding coordinates:
 C11B(H11B), C11A(H11A)
2.c Secondary CH2 refined with riding coordinates:
 C12A(H12A,H12B), C12B(H12C,H12D)
2.d Aromatic/amide H refined with riding coordinates:
 C3B(H3B), C17A(H17A), C20A(H20A), C16B(H16B), C20B(H20B), C17B(H17B),
 C6B(H6B), C18B(H18B), C16A(H16A), C19B(H19B), C6A(H6A), C18A(H18A), C19A(H19A),
  C10B(H10B), C10A(H10A), C7A(H7A), C3A(H3A), C9A(H9A), C9B(H9B), C8A(H8A),
 C7B(H7B), C8B(H8B)
2.e Idealised Me refined as rotating group:
 C14B(H14D,H14E,H14F), C4A(H4AA,H4AB,H4AC), C14A(H14A,H14B,H14C), C4B(H4BA,
 H4BB,H4BC)
;
_olex2_submission_special_instructions 'No special instructions were received'

loop_
_space_group_symop_operation_xyz
'x, y, z'
'-x, -y, z+1/2'
'x+1/2, -y+1/2, z'
'-x+1/2, y+1/2, z+1/2'

loop_
_atom_site_label
_atom_site_type_symbol
_atom_site_fract_x
_atom_site_fract_y
_atom_site_fract_z
_atom_site_U_iso_or_equiv
_atom_site_adp_type
_atom_site_occupancy
_atom_site_site_symmetry_order
_atom_site_calc_flag
_atom_site_refinement_flags_posn
_atom_site_refinement_flags_adp
_atom_site_refinement_flags_occupancy
_atom_site_disorder_assembly
_atom_site_disorder_group
O1A O 0.1523(2) 0.1674(4) 0.43367(6) 0.0249(6) Uani 1 1 d . . . . .
O2B O 0.7103(2) 0.8574(4) 0.66057(7) 0.0242(6) Uani 1 1 d . . . . .
O4 O 0.2489(2) 0.1736(4) 0.52995(8) 0.0313(7) Uani 1 1 d G . . . .
H4A H 0.183880 0.191099 0.536189 0.047 Uiso 1 1 d G U . . .
H4B H 0.289908 0.256607 0.538321 0.047 Uiso 1 1 d G U . . .
O2A O 0.4632(2) -0.3633(4) 0.34129(8) 0.0281(6) Uani 1 1 d . . . . .
O1B O 0.4020(2) 0.3714(4) 0.56085(7) 0.0295(7) Uani 1 1 d . . . . .
O5 O 0.3150(2) 0.2907(5) 0.47151(8) 0.0359(7) Uani 1 1 d G . . . .
H5A H 0.271238 0.244367 0.457801 0.054 Uiso 1 1 d G U . . .
H5B H 0.296460 0.240956 0.489281 0.054 Uiso 1 1 d G U . . .
N4B N 0.5275(2) 0.8695(4) 0.66958(7) 0.0188(6) Uani 1 1 d . . . . .
N2B N 0.4498(2) 0.6173(4) 0.59376(8) 0.0196(6) Uani 1 1 d . . . . .
N3B N 0.5898(2) 0.9234(5) 0.62167(8) 0.0215(7) Uani 1 1 d . . . . .
N1B N 0.3611(3) 0.6821(5) 0.55130(8) 0.0238(7) Uani 1 1 d . . . . .
N4A N 0.2808(2) -0.3593(4) 0.33154(8) 0.0208(7) Uani 1 1 d . . . . .
N2A N 0.2008(2) -0.0909(4) 0.40352(8) 0.0198(6) Uani 1 1 d . . . . .
N1A N 0.1183(3) -0.1381(5) 0.44799(8) 0.0230(7) Uani 1 1 d . . . . .
N3A N 0.3396(3) -0.4186(4) 0.37948(8) 0.0234(7) Uani 1 1 d . . . . .
C3B C 0.3785(3) 0.8458(6) 0.56706(10) 0.0246(8) Uani 1 1 d . . . . .
H3B H 0.355521 0.964161 0.560425 0.030 Uiso 1 1 calc R U . . .
C13B C 0.6185(3) 0.8798(5) 0.65154(9) 0.0202(8) Uani 1 1 d . . . . .
C2B C 0.4333(3) 0.8086(5) 0.59333(9) 0.0203(7) Uani 1 1 d . . . . .
C1B C 0.4047(3) 0.5398(6) 0.56755(9) 0.0221(8) Uani 1 1 d . . . . .
C15A C 0.2774(3) -0.2970(5) 0.30037(9) 0.0223(8) Uani 1 1 d . . . . .
C12A C 0.1852(3) -0.4044(5) 0.34937(9) 0.0214(8) Uani 1 1 d . . . . .
H12A H 0.153544 -0.521225 0.341893 0.026 Uiso 1 1 calc R U . . .
H12B H 0.131678 -0.305232 0.347567 0.026 Uiso 1 1 calc R U . . .
C15B C 0.5186(3) 0.8019(5) 0.70049(9) 0.0180(7) Uani 1 1 d . . . . .
C12B C 0.4335(3) 0.9193(5) 0.65120(9) 0.0192(7) Uani 1 1 d . . . . .
H12C H 0.402311 1.036013 0.658838 0.023 Uiso 1 1 calc R U . . .
H12D H 0.379040 0.821304 0.652313 0.023 Uiso 1 1 calc R U . . .
C11B C 0.4763(3) 0.9407(5) 0.61715(9) 0.0196(7) Uani 1 1 d . . . . .
H11B H 0.460812 1.068709 0.609842 0.023 Uiso 1 1 calc R U . . .
C17A C 0.1743(4) -0.2454(6) 0.25316(11) 0.0339(10) Uani 1 1 d . . . . .
H17A H 0.110016 -0.260540 0.241800 0.041 Uiso 1 1 calc R U . . .
C1A C 0.1563(3) -0.0030(5) 0.42918(8) 0.0199(7) Uani 1 1 d . . . . .
C11A C 0.2251(3) -0.4231(5) 0.38360(10) 0.0233(8) Uani 1 1 d . . . . .
H11A H 0.204507 -0.547258 0.391692 0.028 Uiso 1 1 calc R U . . .
C13A C 0.3715(3) -0.3771(5) 0.34996(9) 0.0208(8) Uani 1 1 d . . . . .
C2A C 0.1871(3) -0.2806(5) 0.40637(9) 0.0219(8) Uani 1 1 d . . . . .
C20A C 0.3635(3) -0.2104(6) 0.28578(10) 0.0254(8) Uani 1 1 d . . . . .
H20A H 0.429372 -0.200694 0.296514 0.030 Uiso 1 1 calc R U . . .
C16B C 0.4213(3) 0.8160(6) 0.71561(10) 0.0250(8) Uani 1 1 d . . . . .
H16B H 0.363952 0.877652 0.705648 0.030 Uiso 1 1 calc R U . . .
C20B C 0.6027(3) 0.7128(6) 0.71539(9) 0.0227(8) Uani 1 1 d . . . . .
H20B H 0.670000 0.704529 0.705391 0.027 Uiso 1 1 calc R U . . .
C5A C 0.2595(3) 0.0073(5) 0.38002(9) 0.0216(8) Uani 1 1 d . . . . .
C17B C 0.4079(3) 0.7401(6) 0.74522(10) 0.0296(10) Uani 1 1 d . . . . .
H17B H 0.341369 0.751495 0.755537 0.036 Uiso 1 1 calc R U . . .
C6B C 0.4635(5) 0.4664(6) 0.64498(10) 0.0359(11) Uani 1 1 d . . . . .
H6B H 0.392239 0.500266 0.649427 0.043 Uiso 1 1 calc R U . . .
C14B C 0.6646(3) 0.9390(6) 0.59633(10) 0.0281(9) Uani 1 1 d . . . . .
H14D H 0.733826 0.892461 0.603199 0.042 Uiso 1 1 calc R U . . .
H14E H 0.671342 1.068355 0.590159 0.042 Uiso 1 1 calc R U . . .
H14F H 0.639640 0.866638 0.578336 0.042 Uiso 1 1 calc R U . . .
C5B C 0.5082(3) 0.5117(6) 0.61654(10) 0.0272(9) Uani 1 1 d . . . . .
C18B C 0.4908(4) 0.6472(6) 0.76014(10) 0.0307(10) Uani 1 1 d . . . . .
H18B H 0.480896 0.592926 0.780250 0.037 Uiso 1 1 calc R U . . .
C16A C 0.1827(3) -0.3159(6) 0.28337(10) 0.0271(9) Uani 1 1 d . . . . .
H16A H 0.123860 -0.377291 0.292604 0.033 Uiso 1 1 calc R U . . .
C19B C 0.5874(4) 0.6360(6) 0.74503(10) 0.0284(9) Uani 1 1 d . . . . .
H19B H 0.644740 0.574620 0.755062 0.034 Uiso 1 1 calc R U . . .
C4A C 0.0629(4) -0.1045(6) 0.47739(10) 0.0305(9) Uani 1 1 d . . . . .
H4AA H 0.110485 -0.041018 0.492057 0.046 Uiso 1 1 calc R U . . .
H4AB H 0.040578 -0.222029 0.486544 0.046 Uiso 1 1 calc R U . . .
H4AC H 0.000408 -0.027743 0.473417 0.046 Uiso 1 1 calc R U . . .
C6A C 0.2101(4) 0.0546(5) 0.35184(10) 0.0304(9) Uani 1 1 d . . . . .
H6A H 0.137632 0.025240 0.348230 0.037 Uiso 1 1 calc R U . . .
C18A C 0.2578(4) -0.1539(6) 0.23942(11) 0.0346(10) Uani 1 1 d . . . . .
H18A H 0.250619 -0.101473 0.219063 0.042 Uiso 1 1 calc R U . . .
C14A C 0.4128(3) -0.4398(7) 0.40541(10) 0.0318(9) Uani 1 1 d . . . . .
H14A H 0.402793 -0.338632 0.420361 0.048 Uiso 1 1 calc R U . . .
H14B H 0.485733 -0.437834 0.397446 0.048 Uiso 1 1 calc R U . . .
H14C H 0.399329 -0.557286 0.415999 0.048 Uiso 1 1 calc R U . . .
C19A C 0.3531(4) -0.1392(6) 0.25588(11) 0.0311(10) Uani 1 1 d . . . . .
H19A H 0.411804 -0.079219 0.246344 0.037 Uiso 1 1 calc R U . . .
C10B C 0.6123(4) 0.4596(6) 0.60919(14) 0.0371(11) Uani 1 1 d . . . . .
H10B H 0.642524 0.487740 0.589294 0.045 Uiso 1 1 calc R U . . .
C10A C 0.3638(3) 0.0529(6) 0.38589(12) 0.0317(10) Uani 1 1 d . . . . .
H10A H 0.396348 0.021710 0.405321 0.038 Uiso 1 1 calc R U . . .
C4B C 0.3003(3) 0.6631(6) 0.52224(9) 0.0288(9) Uani 1 1 d . . . . .
H4BA H 0.228088 0.622202 0.527207 0.043 Uiso 1 1 calc R U . . .
H4BB H 0.334647 0.572288 0.508586 0.043 Uiso 1 1 calc R U . . .
H4BC H 0.297325 0.782122 0.511439 0.043 Uiso 1 1 calc R U . . .
C7A C 0.2692(6) 0.1456(6) 0.32921(12) 0.0460(14) Uani 1 1 d . . . . .
H7A H 0.237079 0.177114 0.309733 0.055 Uiso 1 1 calc R U . . .
C3A C 0.1361(3) -0.3086(6) 0.43410(10) 0.0267(9) Uani 1 1 d . . . . .
H3A H 0.116111 -0.424507 0.442551 0.032 Uiso 1 1 calc R U . . .
C9A C 0.4203(5) 0.1460(7) 0.36262(16) 0.0501(16) Uani 1 1 d . . . . .
H9A H 0.492214 0.178878 0.366291 0.060 Uiso 1 1 calc R U . . .
C9B C 0.6698(5) 0.3659(7) 0.63185(19) 0.060(2) Uani 1 1 d . . . . .
H9B H 0.740932 0.330804 0.627432 0.072 Uiso 1 1 calc R U . . .
C8A C 0.3734(6) 0.1909(6) 0.33443(14) 0.0522(17) Uani 1 1 d . . . . .
H8A H 0.412995 0.253055 0.318656 0.063 Uiso 1 1 calc R U . . .
C7B C 0.5225(6) 0.3714(7) 0.66715(13) 0.0570(19) Uani 1 1 d . . . . .
H7B H 0.491760 0.339811 0.686831 0.068 Uiso 1 1 calc R U . . .
C8B C 0.6266(6) 0.3224(7) 0.66055(18) 0.070(2) Uani 1 1 d . . . . .
H8B H 0.667723 0.259108 0.675822 0.084 Uiso 1 1 calc R U . . .
O3 O 0.0581(3) 0.3438(5) 0.53142(8) 0.0353(7) Uani 1 1 d G . . . .
H3C H 0.041287 0.353991 0.511666 0.053 Uiso 1 1 d G U . . .
H3D H 0.009888 0.271420 0.539238 0.053 Uiso 1 1 d G U . . .
O6 O 0.5065(3) 0.1275(4) 0.46823(8) 0.0325(7) Uani 1 1 d G . . . .
H6C H 0.444843 0.180512 0.466477 0.049 Uiso 1 1 d G U . . .
H6D H 0.549798 0.200106 0.458163 0.049 Uiso 1 1 d G U . . .

loop_
_atom_site_aniso_label
_atom_site_aniso_U_11
_atom_site_aniso_U_22
_atom_site_aniso_U_33
_atom_site_aniso_U_23
_atom_site_aniso_U_13
_atom_site_aniso_U_12
O1A 0.0261(14) 0.0244(15) 0.0242(14) -0.0030(11) 0.0036(11) -0.0003(11)
O2B 0.0163(13) 0.0272(15) 0.0291(15) 0.0001(12) -0.0014(11) 0.0023(11)
O4 0.0273(15) 0.0278(16) 0.0386(17) -0.0045(13) -0.0081(13) -0.0014(12)
O2A 0.0160(13) 0.0269(15) 0.0414(17) 0.0001(13) 0.0011(12) -0.0002(11)
O1B 0.0250(15) 0.0258(15) 0.0377(17) -0.0126(13) -0.0070(12) 0.0052(12)
O5 0.0229(15) 0.050(2) 0.0347(16) -0.0096(16) 0.0001(13) -0.0072(14)
N4B 0.0153(15) 0.0193(15) 0.0216(16) 0.0009(12) -0.0015(12) 0.0008(11)
N2B 0.0191(14) 0.0195(15) 0.0203(15) -0.0025(13) -0.0036(12) -0.0009(12)
N3B 0.0155(15) 0.0241(17) 0.0251(17) 0.0007(13) 0.0009(13) -0.0034(12)
N1B 0.0198(16) 0.0266(17) 0.0249(17) -0.0017(14) -0.0028(13) -0.0003(13)
N4A 0.0149(15) 0.0185(16) 0.0289(17) 0.0025(13) 0.0022(13) -0.0013(12)
N2A 0.0178(14) 0.0171(15) 0.0244(16) -0.0002(13) 0.0009(12) -0.0021(12)
N1A 0.0233(16) 0.0238(17) 0.0220(16) 0.0024(13) -0.0014(13) -0.0030(13)
N3A 0.0175(15) 0.0210(16) 0.0317(17) 0.0023(15) -0.0008(13) 0.0032(12)
C3B 0.0212(19) 0.025(2) 0.028(2) 0.0045(17) 0.0030(16) -0.0010(15)
C13B 0.0185(18) 0.0160(17) 0.0262(19) -0.0027(15) 0.0007(15) -0.0012(14)
C2B 0.0180(17) 0.0223(19) 0.0204(18) 0.0021(15) -0.0007(14) 0.0041(15)
C1B 0.0172(17) 0.026(2) 0.0229(18) -0.0063(16) 0.0003(14) 0.0010(14)
C15A 0.0228(19) 0.0173(18) 0.027(2) -0.0034(16) 0.0004(15) 0.0058(15)
C12A 0.0158(16) 0.0198(18) 0.029(2) 0.0002(15) 0.0032(15) -0.0020(14)
C15B 0.0182(17) 0.0139(17) 0.0217(18) -0.0024(14) -0.0031(14) -0.0007(13)
C12B 0.0156(16) 0.0172(17) 0.0248(18) -0.0011(15) -0.0024(15) 0.0026(14)
C11B 0.0192(18) 0.0179(18) 0.0217(18) 0.0005(15) -0.0036(14) -0.0001(13)
C17A 0.037(3) 0.033(2) 0.032(2) -0.0058(19) -0.0056(19) 0.0056(19)
C1A 0.0153(16) 0.0252(19) 0.0194(17) -0.0014(15) -0.0012(14) -0.0034(14)
C11A 0.0197(18) 0.0166(17) 0.033(2) 0.0036(16) 0.0015(16) -0.0008(14)
C13A 0.0186(18) 0.0134(17) 0.030(2) -0.0011(15) 0.0018(15) 0.0014(13)
C2A 0.0190(18) 0.0218(19) 0.025(2) 0.0032(16) 0.0008(15) 0.0005(15)
C20A 0.023(2) 0.023(2) 0.030(2) 0.0010(17) 0.0053(16) 0.0002(16)
C16B 0.0216(18) 0.025(2) 0.028(2) -0.0011(16) 0.0002(16) -0.0006(15)
C20B 0.0205(18) 0.023(2) 0.0252(19) -0.0017(16) -0.0043(15) -0.0022(15)
C5A 0.0265(19) 0.0135(16) 0.0248(19) -0.0010(15) 0.0092(15) 0.0007(14)
C17B 0.026(2) 0.040(3) 0.024(2) -0.0007(18) 0.0044(17) -0.0089(18)
C6B 0.062(3) 0.016(2) 0.030(2) -0.0036(17) -0.012(2) -0.002(2)
C14B 0.025(2) 0.034(2) 0.026(2) 0.0005(18) 0.0046(17) -0.0050(17)
C5B 0.031(2) 0.0171(18) 0.033(2) -0.0044(17) -0.0154(17) -0.0015(16)
C18B 0.042(3) 0.029(2) 0.021(2) -0.0006(16) -0.0023(18) -0.0127(19)
C16A 0.026(2) 0.024(2) 0.031(2) -0.0036(17) 0.0006(17) 0.0025(16)
C19B 0.034(2) 0.021(2) 0.031(2) 0.0050(17) -0.0097(18) -0.0037(16)
C4A 0.034(2) 0.034(2) 0.023(2) 0.0044(17) 0.0073(17) 0.0000(18)
C6A 0.049(3) 0.0173(18) 0.0249(19) -0.0037(16) 0.0034(19) 0.0011(18)
C18A 0.048(3) 0.033(2) 0.024(2) 0.0003(18) 0.0052(19) 0.013(2)
C14A 0.028(2) 0.039(2) 0.029(2) 0.0028(19) -0.0051(17) 0.0067(18)
C19A 0.038(2) 0.021(2) 0.034(2) -0.0008(17) 0.0152(19) 0.0035(17)
C10B 0.027(2) 0.019(2) 0.066(3) -0.007(2) -0.015(2) 0.0025(16)
C10A 0.023(2) 0.024(2) 0.048(3) -0.0074(19) 0.0116(19) -0.0050(16)
C4B 0.025(2) 0.040(2) 0.0210(19) -0.0024(17) -0.0055(16) 0.0031(17)
C7A 0.092(5) 0.018(2) 0.029(2) 0.0010(18) 0.020(3) 0.007(2)
C3A 0.0245(19) 0.024(2) 0.032(2) 0.0059(17) 0.0039(17) 0.0007(16)
C9A 0.044(3) 0.022(2) 0.084(4) -0.011(2) 0.037(3) -0.009(2)
C9B 0.047(3) 0.023(2) 0.110(6) -0.009(3) -0.050(4) 0.007(2)
C8A 0.088(5) 0.019(2) 0.051(3) -0.003(2) 0.048(3) -0.005(2)
C7B 0.119(6) 0.015(2) 0.037(3) 0.0018(19) -0.035(3) -0.005(3)
C8B 0.105(6) 0.017(2) 0.087(5) -0.001(3) -0.077(5) 0.005(3)
O3 0.0276(16) 0.043(2) 0.0352(17) -0.0039(15) 0.0022(13) -0.0071(14)
O6 0.0330(16) 0.0286(15) 0.0360(17) -0.0051(13) 0.0121(14) 0.0003(13)

loop_
_atom_type_symbol
_atom_type_description
_atom_type_scat_dispersion_real
_atom_type_scat_dispersion_imag
_atom_type_scat_source
C C 0.0033 0.0016 'International Tables Vol C Tables 4.2.6.8 and 6.1.1.4'
H H 0.0000 0.0000 'International Tables Vol C Tables 4.2.6.8 and 6.1.1.4'
N N 0.0061 0.0033 'International Tables Vol C Tables 4.2.6.8 and 6.1.1.4'
O O 0.0106 0.0060 'International Tables Vol C Tables 4.2.6.8 and 6.1.1.4'

loop_
_geom_angle_atom_site_label_1
_geom_angle_atom_site_label_2
_geom_angle_atom_site_label_3
_geom_angle
_geom_angle_site_symmetry_1
_geom_angle_site_symmetry_3
_geom_angle_publ_flag
H4A O4 H4B 109.4 . . ?
H5A O5 H5B 104.5 . . ?
C13B N4B C15B 127.1(3) . . ?
C13B N4B C12B 111.2(3) . . ?
C15B N4B C12B 121.4(3) . . ?
C2B N2B C5B 127.7(3) . . ?
C1B N2B C2B 109.5(3) . . ?
C1B N2B C5B 122.7(3) . . ?
C13B N3B C11B 114.0(3) . . ?
C13B N3B C14B 123.1(3) . . ?
C14B N3B C11B 122.8(3) . . ?
C3B N1B C4B 125.0(4) . . ?
C1B N1B C3B 110.1(3) . . ?
C1B N1B C4B 124.8(3) . . ?
C15A N4A C12A 122.5(3) . . ?
C13A N4A C15A 126.0(3) . . ?
C13A N4A C12A 111.4(3) . . ?
C1A N2A C2A 109.7(3) . . ?
C1A N2A C5A 122.0(3) . . ?
C2A N2A C5A 128.1(3) . . ?
C1A N1A C4A 123.8(4) . . ?
C1A N1A C3A 109.8(3) . . ?
C3A N1A C4A 126.4(4) . . ?
C13A N3A C11A 114.3(3) . . ?
C13A N3A C14A 122.8(3) . . ?
C14A N3A C11A 122.6(3) . . ?
N1B C3B H3B 125.9 . . ?
C2B C3B N1B 108.2(4) . . ?
C2B C3B H3B 125.9 . . ?
O2B C13B N4B 126.9(4) . . ?
O2B C13B N3B 125.0(4) . . ?
N3B C13B N4B 108.1(3) . . ?
N2B C2B C11B 124.9(3) . . ?
C3B C2B N2B 106.7(3) . . ?
C3B C2B C11B 128.4(4) . . ?
O1B C1B N2B 126.5(4) . . ?
O1B C1B N1B 127.9(4) . . ?
N1B C1B N2B 105.6(3) . . ?
N4A C15A C16A 118.8(4) . . ?
C20A C15A N4A 122.7(4) . . ?
C20A C15A C16A 118.4(4) . . ?
N4A C12A H12A 111.0 . . ?
N4A C12A H12B 111.0 . . ?
N4A C12A C11A 103.9(3) . . ?
H12A C12A H12B 109.0 . . ?
C11A C12A H12A 111.0 . . ?
C11A C12A H12B 111.0 . . ?
C16B C15B N4B 118.5(3) . . ?
C16B C15B C20B 119.7(4) . . ?
C20B C15B N4B 121.7(3) . . ?
N4B C12B H12C 111.0 . . ?
N4B C12B H12D 111.0 . . ?
N4B C12B C11B 104.0(3) . . ?
H12C C12B H12D 109.0 . . ?
C11B C12B H12C 111.0 . . ?
C11B C12B H12D 111.0 . . ?
N3B C11B C2B 113.0(3) . . ?
N3B C11B C12B 102.2(3) . . ?
N3B C11B H11B 108.4 . . ?
C2B C11B C12B 116.1(3) . . ?
C2B C11B H11B 108.4 . . ?
C12B C11B H11B 108.4 . . ?
C16A C17A H17A 119.5 . . ?
C18A C17A H17A 119.5 . . ?
C18A C17A C16A 121.0(5) . . ?
O1A C1A N2A 126.3(3) . . ?
O1A C1A N1A 127.7(4) . . ?
N1A C1A N2A 105.9(3) . . ?
N3A C11A C12A 102.0(3) . . ?
N3A C11A H11A 108.6 . . ?
N3A C11A C2A 112.3(3) . . ?
C12A C11A H11A 108.6 . . ?
C2A C11A C12A 116.4(3) . . ?
C2A C11A H11A 108.6 . . ?
O2A C13A N4A 127.0(4) . . ?
O2A C13A N3A 125.6(4) . . ?
N3A C13A N4A 107.4(3) . . ?
N2A C2A C11A 126.0(3) . . ?
C3A C2A N2A 106.4(3) . . ?
C3A C2A C11A 127.5(4) . . ?
C15A C20A H20A 119.9 . . ?
C19A C20A C15A 120.2(4) . . ?
C19A C20A H20A 119.9 . . ?
C15B C16B H16B 120.0 . . ?
C17B C16B C15B 119.9(4) . . ?
C17B C16B H16B 120.0 . . ?
C15B C20B H20B 120.3 . . ?
C19B C20B C15B 119.5(4) . . ?
C19B C20B H20B 120.3 . . ?
C6A C5A N2A 119.5(4) . . ?
C10A C5A N2A 119.0(4) . . ?
C10A C5A C6A 121.5(4) . . ?
C16B C17B H17B 119.5 . . ?
C16B C17B C18B 121.0(4) . . ?
C18B C17B H17B 119.5 . . ?
C5B C6B H6B 120.0 . . ?
C5B C6B C7B 119.9(6) . . ?
C7B C6B H6B 120.0 . . ?
N3B C14B H14D 109.5 . . ?
N3B C14B H14E 109.5 . . ?
N3B C14B H14F 109.5 . . ?
H14D C14B H14E 109.5 . . ?
H14D C14B H14F 109.5 . . ?
H14E C14B H14F 109.5 . . ?
C6B C5B N2B 120.7(4) . . ?
C6B C5B C10B 121.0(4) . . ?
C10B C5B N2B 118.2(4) . . ?
C17B C18B H18B 120.7 . . ?
C19B C18B C17B 118.5(4) . . ?
C19B C18B H18B 120.7 . . ?
C15A C16A H16A 119.8 . . ?
C17A C16A C15A 120.4(4) . . ?
C17A C16A H16A 119.8 . . ?
C20B C19B H19B 119.3 . . ?
C18B C19B C20B 121.4(4) . . ?
C18B C19B H19B 119.3 . . ?
N1A C4A H4AA 109.5 . . ?
N1A C4A H4AB 109.5 . . ?
N1A C4A H4AC 109.5 . . ?
H4AA C4A H4AB 109.5 . . ?
H4AA C4A H4AC 109.5 . . ?
H4AB C4A H4AC 109.5 . . ?
C5A C6A H6A 120.8 . . ?
C7A C6A C5A 118.4(5) . . ?
C7A C6A H6A 120.8 . . ?
C17A C18A H18A 120.6 . . ?
C17A C18A C19A 118.8(4) . . ?
C19A C18A H18A 120.6 . . ?
N3A C14A H14A 109.5 . . ?
N3A C14A H14B 109.5 . . ?
N3A C14A H14C 109.5 . . ?
H14A C14A H14B 109.5 . . ?
H14A C14A H14C 109.5 . . ?
H14B C14A H14C 109.5 . . ?
C20A C19A C18A 121.1(4) . . ?
C20A C19A H19A 119.5 . . ?
C18A C19A H19A 119.5 . . ?
C5B C10B H10B 121.0 . . ?
C9B C10B C5B 117.9(6) . . ?
C9B C10B H10B 121.0 . . ?
C5A C10A H10A 120.8 . . ?
C5A C10A C9A 118.4(5) . . ?
C9A C10A H10A 120.8 . . ?
N1B C4B H4BA 109.5 . . ?
N1B C4B H4BB 109.5 . . ?
N1B C4B H4BC 109.5 . . ?
H4BA C4B H4BB 109.5 . . ?
H4BA C4B H4BC 109.5 . . ?
H4BB C4B H4BC 109.5 . . ?
C6A C7A H7A 119.4 . . ?
C8A C7A C6A 121.2(5) . . ?
C8A C7A H7A 119.4 . . ?
N1A C3A H3A 125.9 . . ?
C2A C3A N1A 108.2(4) . . ?
C2A C3A H3A 125.9 . . ?
C10A C9A H9A 119.5 . . ?
C8A C9A C10A 120.9(5) . . ?
C8A C9A H9A 119.5 . . ?
C10B C9B H9B 119.2 . . ?
C8B C9B C10B 121.6(6) . . ?
C8B C9B H9B 119.2 . . ?
C7A C8A C9A 119.7(5) . . ?
C7A C8A H8A 120.2 . . ?
C9A C8A H8A 120.2 . . ?
C6B C7B H7B 120.1 . . ?
C6B C7B C8B 119.8(6) . . ?
C8B C7B H7B 120.1 . . ?
C9B C8B C7B 119.7(5) . . ?
C9B C8B H8B 120.1 . . ?
C7B C8B H8B 120.1 . . ?
H3C O3 H3D 104.5 . . ?
H6C O6 H6D 104.4 . . ?

loop_
_geom_bond_atom_site_label_1
_geom_bond_atom_site_label_2
_geom_bond_distance
_geom_bond_site_symmetry_2
_geom_bond_publ_flag
O1A C1A 1.254(5) . ?
O2B C13B 1.229(5) . ?
O4 H4A 0.8701 . ?
O4 H4B 0.8706 . ?
O2A C13A 1.217(5) . ?
O1B C1B 1.257(5) . ?
O5 H5A 0.8706 . ?
O5 H5B 0.8697 . ?
N4B C13B 1.381(5) . ?
N4B C15B 1.408(5) . ?
N4B C12B 1.464(5) . ?
N2B C2B 1.406(5) . ?
N2B C1B 1.372(5) . ?
N2B C5B 1.438(5) . ?
N3B C13B 1.358(5) . ?
N3B C11B 1.448(5) . ?
N3B C14B 1.435(5) . ?
N1B C3B 1.383(5) . ?
N1B C1B 1.360(5) . ?
N1B C4B 1.460(5) . ?
N4A C15A 1.401(5) . ?
N4A C12A 1.461(5) . ?
N4A C13A 1.391(5) . ?
N2A C1A 1.383(5) . ?
N2A C2A 1.394(5) . ?
N2A C5A 1.433(5) . ?
N1A C1A 1.353(5) . ?
N1A C4A 1.452(5) . ?
N1A C3A 1.391(6) . ?
N3A C11A 1.454(5) . ?
N3A C13A 1.352(5) . ?
N3A C14A 1.445(5) . ?
C3B H3B 0.9500 . ?
C3B C2B 1.341(6) . ?
C2B C11B 1.497(5) . ?
C15A C20A 1.399(6) . ?
C15A C16A 1.402(6) . ?
C12A H12A 0.9900 . ?
C12A H12B 0.9900 . ?
C12A C11A 1.546(6) . ?
C15B C16B 1.388(5) . ?
C15B C20B 1.394(5) . ?
C12B H12C 0.9900 . ?
C12B H12D 0.9900 . ?
C12B C11B 1.553(5) . ?
C11B H11B 1.0000 . ?
C17A H17A 0.9500 . ?
C17A C16A 1.387(6) . ?
C17A C18A 1.374(7) . ?
C11A H11A 1.0000 . ?
C11A C2A 1.497(6) . ?
C2A C3A 1.358(6) . ?
C20A H20A 0.9500 . ?
C20A C19A 1.379(6) . ?
C16B H16B 0.9500 . ?
C16B C17B 1.385(6) . ?
C20B H20B 0.9500 . ?
C20B C19B 1.391(6) . ?
C5A C6A 1.393(6) . ?
C5A C10A 1.378(6) . ?
C17B H17B 0.9500 . ?
C17B C18B 1.396(7) . ?
C6B H6B 0.9500 . ?
C6B C5B 1.374(7) . ?
C6B C7B 1.385(7) . ?
C14B H14D 0.9800 . ?
C14B H14E 0.9800 . ?
C14B H14F 0.9800 . ?
C5B C10B 1.400(6) . ?
C18B H18B 0.9500 . ?
C18B C19B 1.379(7) . ?
C16A H16A 0.9500 . ?
C19B H19B 0.9500 . ?
C4A H4AA 0.9800 . ?
C4A H4AB 0.9800 . ?
C4A H4AC 0.9800 . ?
C6A H6A 0.9500 . ?
C6A C7A 1.385(7) . ?
C18A H18A 0.9500 . ?
C18A C19A 1.394(7) . ?
C14A H14A 0.9800 . ?
C14A H14B 0.9800 . ?
C14A H14C 0.9800 . ?
C19A H19A 0.9500 . ?
C10B H10B 0.9500 . ?
C10B C9B 1.385(8) . ?
C10A H10A 0.9500 . ?
C10A C9A 1.394(7) . ?
C4B H4BA 0.9800 . ?
C4B H4BB 0.9800 . ?
C4B H4BC 0.9800 . ?
C7A H7A 0.9500 . ?
C7A C8A 1.371(9) . ?
C3A H3A 0.9500 . ?
C9A H9A 0.9500 . ?
C9A C8A 1.376(9) . ?
C9B H9B 0.9500 . ?
C9B C8B 1.374(11) . ?
C8A H8A 0.9500 . ?
C7B H7B 0.9500 . ?
C7B C8B 1.387(11) . ?
C8B H8B 0.9500 . ?
O3 H3C 0.8691 . ?
O3 H3D 0.8695 . ?
O6 H6C 0.8705 . ?
O6 H6D 0.8712 . ?

loop_
_geom_torsion_atom_site_label_1
_geom_torsion_atom_site_label_2
_geom_torsion_atom_site_label_3
_geom_torsion_atom_site_label_4
_geom_torsion
_geom_torsion_site_symmetry_1
_geom_torsion_site_symmetry_2
_geom_torsion_site_symmetry_3
_geom_torsion_site_symmetry_4
_geom_torsion_publ_flag
N4B C15B C16B C17B 175.8(4) . . . . ?
N4B C15B C20B C19B -175.1(4) . . . . ?
N4B C12B C11B N3B -7.0(4) . . . . ?
N4B C12B C11B C2B 116.5(3) . . . . ?
N2B C2B C11B N3B 52.7(5) . . . . ?
N2B C2B C11B C12B -64.9(5) . . . . ?
N2B C5B C10B C9B 176.9(4) . . . . ?
N1B C3B C2B N2B -0.1(4) . . . . ?
N1B C3B C2B C11B 176.3(4) . . . . ?
N4A C15A C20A C19A -175.0(4) . . . . ?
N4A C15A C16A C17A 175.9(4) . . . . ?
N4A C12A C11A N3A -9.8(4) . . . . ?
N4A C12A C11A C2A 112.8(4) . . . . ?
N2A C2A C3A N1A 0.3(4) . . . . ?
N2A C5A C6A C7A -178.5(4) . . . . ?
N2A C5A C10A C9A 179.0(4) . . . . ?
N3A C11A C2A N2A 59.5(5) . . . . ?
N3A C11A C2A C3A -118.1(5) . . . . ?
C3B N1B C1B O1B 177.9(4) . . . . ?
C3B N1B C1B N2B -0.1(4) . . . . ?
C3B C2B C11B N3B -123.1(4) . . . . ?
C3B C2B C11B C12B 119.3(4) . . . . ?
C13B N4B C15B C16B 175.1(4) . . . . ?
C13B N4B C15B C20B -8.6(6) . . . . ?
C13B N4B C12B C11B 6.6(4) . . . . ?
C13B N3B C11B C2B -120.0(4) . . . . ?
C13B N3B C11B C12B 5.6(4) . . . . ?
C2B N2B C1B O1B -178.0(4) . . . . ?
C2B N2B C1B N1B 0.0(4) . . . . ?
C2B N2B C5B C6B 79.4(5) . . . . ?
C2B N2B C5B C10B -99.4(5) . . . . ?
C1B N2B C2B C3B 0.1(4) . . . . ?
C1B N2B C2B C11B -176.4(3) . . . . ?
C1B N2B C5B C6B -103.6(5) . . . . ?
C1B N2B C5B C10B 77.6(5) . . . . ?
C1B N1B C3B C2B 0.1(5) . . . . ?
C15A N4A C12A C11A -167.8(3) . . . . ?
C15A N4A C13A O2A -9.4(6) . . . . ?
C15A N4A C13A N3A 172.4(3) . . . . ?
C15A C20A C19A C18A -0.9(6) . . . . ?
C12A N4A C15A C20A 163.4(4) . . . . ?
C12A N4A C15A C16A -14.2(5) . . . . ?
C12A N4A C13A O2A 173.8(4) . . . . ?
C12A N4A C13A N3A -4.3(4) . . . . ?
C12A C11A C2A N2A -57.5(5) . . . . ?
C12A C11A C2A C3A 124.9(4) . . . . ?
C15B N4B C13B O2B -11.5(6) . . . . ?
C15B N4B C13B N3B 169.8(3) . . . . ?
C15B N4B C12B C11B -167.0(3) . . . . ?
C15B C16B C17B C18B -0.7(7) . . . . ?
C15B C20B C19B C18B -0.4(6) . . . . ?
C12B N4B C13B O2B 175.3(4) . . . . ?
C12B N4B C13B N3B -3.4(4) . . . . ?
C12B N4B C15B C16B -12.3(5) . . . . ?
C12B N4B C15B C20B 164.0(4) . . . . ?
C11B N3B C13B O2B 179.6(4) . . . . ?
C11B N3B C13B N4B -1.7(4) . . . . ?
C17A C18A C19A C20A -1.7(6) . . . . ?
C1A N2A C2A C11A -179.3(4) . . . . ?
C1A N2A C2A C3A -1.3(4) . . . . ?
C1A N2A C5A C6A -99.5(4) . . . . ?
C1A N2A C5A C10A 80.4(5) . . . . ?
C1A N1A C3A C2A 0.7(5) . . . . ?
C11A N3A C13A O2A 178.9(4) . . . . ?
C11A N3A C13A N4A -2.8(4) . . . . ?
C11A C2A C3A N1A 178.4(4) . . . . ?
C13A N4A C15A C20A -12.9(6) . . . . ?
C13A N4A C15A C16A 169.4(4) . . . . ?
C13A N4A C12A C11A 9.1(4) . . . . ?
C13A N3A C11A C12A 8.1(4) . . . . ?
C13A N3A C11A C2A -117.2(4) . . . . ?
C2A N2A C1A O1A -178.1(4) . . . . ?
C2A N2A C1A N1A 1.7(4) . . . . ?
C2A N2A C5A C6A 86.6(5) . . . . ?
C2A N2A C5A C10A -93.5(5) . . . . ?
C20A C15A C16A C17A -1.8(6) . . . . ?
C16B C15B C20B C19B 1.2(6) . . . . ?
C16B C17B C18B C19B 1.4(6) . . . . ?
C20B C15B C16B C17B -0.6(6) . . . . ?
C5A N2A C1A O1A 7.0(6) . . . . ?
C5A N2A C1A N1A -173.2(3) . . . . ?
C5A N2A C2A C11A -4.9(6) . . . . ?
C5A N2A C2A C3A 173.2(4) . . . . ?
C5A C6A C7A C8A -1.0(6) . . . . ?
C5A C10A C9A C8A -0.2(7) . . . . ?
C17B C18B C19B C20B -0.9(6) . . . . ?
C6B C5B C10B C9B -1.9(6) . . . . ?
C6B C7B C8B C9B -1.1(8) . . . . ?
C14B N3B C13B O2B 3.6(6) . . . . ?
C14B N3B C13B N4B -177.7(3) . . . . ?
C14B N3B C11B C2B 56.1(5) . . . . ?
C14B N3B C11B C12B -178.4(3) . . . . ?
C5B N2B C2B C3B 177.4(4) . . . . ?
C5B N2B C2B C11B 0.8(6) . . . . ?
C5B N2B C1B O1B 4.6(6) . . . . ?
C5B N2B C1B N1B -177.5(4) . . . . ?
C5B C6B C7B C8B 0.1(7) . . . . ?
C5B C10B C9B C8B 0.8(7) . . . . ?
C16A C15A C20A C19A 2.6(6) . . . . ?
C16A C17A C18A C19A 2.6(7) . . . . ?
C4A N1A C1A O1A 1.1(6) . . . . ?
C4A N1A C1A N2A -178.7(3) . . . . ?
C4A N1A C3A C2A 177.8(4) . . . . ?
C6A C5A C10A C9A -1.0(6) . . . . ?
C6A C7A C8A C9A -0.2(7) . . . . ?
C18A C17A C16A C15A -0.8(7) . . . . ?
C14A N3A C11A C12A -177.3(4) . . . . ?
C14A N3A C11A C2A 57.3(5) . . . . ?
C14A N3A C13A O2A 4.4(6) . . . . ?
C14A N3A C13A N4A -177.4(3) . . . . ?
C10B C9B C8B C7B 0.6(8) . . . . ?
C10A C5A C6A C7A 1.6(6) . . . . ?
C10A C9A C8A C7A 0.8(7) . . . . ?
C4B N1B C3B C2B 177.4(4) . . . . ?
C4B N1B C1B O1B 0.6(7) . . . . ?
C4B N1B C1B N2B -177.3(4) . . . . ?
C3A N1A C1A O1A 178.3(4) . . . . ?
C3A N1A C1A N2A -1.5(4) . . . . ?
C7B C6B C5B N2B -177.3(4) . . . . ?
C7B C6B C5B C10B 1.5(6) . . . . ?
